data_2236120
loop_
_publ_author_name
'Ganesh, G.'
'Sivasakthikumaran, R.'
'Govindan, E.'
'Krishnan, A. K. Mohana'
'SubbiahPandi, A.'

_publ_section_title
;
 (2-Benzoylphenyl)(naphthalen-1-yl)methanone
;
_journal_coeditor_code BT6830
_journal_issue 10
_journal_name_full 'Acta Crystallographica Section E'
_journal_page_first o3012
_journal_paper_doi 10.1107/S1600536812039098
_journal_volume 68
_journal_year 2012
_chemical_formula_iupac 'C24 H16 O2'
_chemical_formula_moiety 'C24 H16 O2'
_chemical_formula_sum 'C24 H16 O2'
_chemical_formula_weight 336.37
_chemical_name_systematic
;
(2-Benzoylphenyl)(naphthalen-1-yl)methanone
;
_space_group_IT_number 14
_symmetry_cell_setting monoclinic
_symmetry_space_group_name_Hall '-P 2yn'
_symmetry_space_group_name_H-M 'P 1 21/n 1'
_atom_sites_solution_hydrogens geom
_atom_sites_solution_primary direct
_atom_sites_solution_secondary difmap
_audit_creation_method SHELXL-97
_cell_angle_alpha 90.00
_cell_angle_beta 106.113(2)
_cell_angle_gamma 90.00
_cell_formula_units_Z 4
_cell_length_a 10.4105(3)
_cell_length_b 9.6218(3)
_cell_length_c 17.8497(5)
_cell_measurement_reflns_used 4106
_cell_measurement_temperature 293(2)
_cell_measurement_theta_max 27.890
_cell_measurement_theta_min 2.05
_cell_volume 1717.73(9)
_computing_cell_refinement 'SAINT (Bruker, 2008)'
_computing_data_collection 'APEX2 (Bruker, 2008)'
_computing_data_reduction 'SAINT (Bruker, 2008)'
_computing_molecular_graphics 'ORTEP-3 (Farrugia, 1997)'
_computing_publication_material 'SHELXL97 (Sheldrick, 2008) and PLATON (Spek, 2009)'
_computing_structure_refinement 'SHELXL97 (Sheldrick, 2008)'
_computing_structure_solution 'SHELXS97 (Sheldrick, 2008)'
_diffrn_ambient_temperature 293(2)
_diffrn_measured_fraction_theta_full 0.994
_diffrn_measured_fraction_theta_max 0.994
_diffrn_measurement_device_type 'Bruker APEXII CCD area-detector'
_diffrn_measurement_method '\w and \f scans'
_diffrn_radiation_monochromator graphite
_diffrn_radiation_source 'fine-focus sealed tube'
_diffrn_radiation_type MoK\a
_diffrn_radiation_wavelength 0.71073
_diffrn_reflns_av_R_equivalents 0.0243
_diffrn_reflns_av_sigmaI/netI 0.0220
_diffrn_reflns_limit_h_max 13
_diffrn_reflns_limit_h_min -13
_diffrn_reflns_limit_k_max 12
_diffrn_reflns_limit_k_min -9
_diffrn_reflns_limit_l_max 22
_diffrn_reflns_limit_l_min -23
_diffrn_reflns_number 18980
_diffrn_reflns_theta_full 27.89
_diffrn_reflns_theta_max 27.89
_diffrn_reflns_theta_min 2.05
_exptl_absorpt_coefficient_mu 0.082
_exptl_absorpt_correction_T_max 0.985
_exptl_absorpt_correction_T_min 0.980
_exptl_absorpt_correction_type multi-scan
_exptl_absorpt_process_details '(SADABS; Sheldrick, 1996)'
_exptl_crystal_colour 'white crystalline'
_exptl_crystal_density_diffrn 1.301
_exptl_crystal_density_method 'not measured'
_exptl_crystal_description Block
_exptl_crystal_F_000 704
_exptl_crystal_size_max 0.25
_exptl_crystal_size_mid 0.22
_exptl_crystal_size_min 0.19
_refine_diff_density_max 0.217
_refine_diff_density_min -0.168
_refine_ls_extinction_coef 0.082
_refine_ls_extinction_method none
_refine_ls_goodness_of_fit_ref 1.010
_refine_ls_hydrogen_treatment constr
_refine_ls_matrix_type full
_refine_ls_number_parameters 235
_refine_ls_number_reflns 4081
_refine_ls_number_restraints 0
_refine_ls_restrained_S_all 1.010
_refine_ls_R_factor_all 0.0648
_refine_ls_R_factor_gt 0.0426
_refine_ls_shift/su_max 0.000
_refine_ls_shift/su_mean 0.000
_refine_ls_structure_factor_coef Fsqd
_refine_ls_weighting_details 'calc w=1/[\s^2^(Fo^2^)+(0.0682P)^2^+0.3208P] where P=(Fo^2^+2Fc^2^)/3'
_refine_ls_weighting_scheme calc
_refine_ls_wR_factor_gt 0.1163
_refine_ls_wR_factor_ref 0.1353
_reflns_number_gt 2906
_reflns_number_total 4081
_reflns_threshold_expression I>2\s(I)
_cod_data_source_file bt6830.cif
_cod_data_source_block I
_cod_original_sg_symbol_H-M 'P 21/n'
_cod_database_code 2236120
_cod_database_fobs_code 2236120

loop_
_symmetry_equiv_pos_as_xyz
'x, y, z'
'-x+1/2, y+1/2, -z+1/2'
'-x, -y, -z'
'x-1/2, -y-1/2, z-1/2'

loop_
_atom_site_type_symbol
_atom_site_label
_atom_site_fract_x
_atom_site_fract_y
_atom_site_fract_z
_atom_site_U_iso_or_equiv
_atom_site_adp_type
_atom_site_calc_flag
_atom_site_refinement_flags
_atom_site_occupancy
_atom_site_symmetry_multiplicity
C C1 -0.12964(14) 0.43758(18) 0.19247(9) 0.0514(4) Uani d . 1 1
H H1 -0.1978 0.4398 0.2168 0.062 Uiso calc R 1 1
C C2 -0.11530(16) 0.54645(18) 0.14567(10) 0.0577(4) Uani d . 1 1
H H2 -0.1746 0.6209 0.1379 0.069 Uiso calc R 1 1
C C3 -0.01362(17) 0.54578(18) 0.11029(10) 0.0572(4) Uani d . 1 1
H H3 -0.0030 0.6205 0.0795 0.069 Uiso calc R 1 1
C C4 0.07240(15) 0.43421(16) 0.12060(9) 0.0501(4) Uani d . 1 1
H H4 0.1413 0.4341 0.0967 0.060 Uiso calc R 1 1
C C5 0.05740(13) 0.32213(15) 0.16614(8) 0.0410(3) Uani d . 1 1
C C6 -0.04434(13) 0.32506(15) 0.20384(8) 0.0417(3) Uani d . 1 1
C C7 -0.06077(13) 0.21477(16) 0.25979(8) 0.0451(3) Uani d . 1 1
C C8 0.04444(13) 0.20243(14) 0.33523(8) 0.0404(3) Uani d . 1 1
C C9 0.14254(15) 0.30231(16) 0.35969(8) 0.0482(3) Uani d . 1 1
H H9 0.1457 0.3780 0.3278 0.058 Uiso calc R 1 1
C C10 0.23568(17) 0.28980(18) 0.43124(10) 0.0598(4) Uani d . 1 1
H H10 0.3014 0.3574 0.4475 0.072 Uiso calc R 1 1
C C11 0.23221(18) 0.1786(2) 0.47854(10) 0.0635(5) Uani d . 1 1
H H11 0.2953 0.1708 0.5268 0.076 Uiso calc R 1 1
C C12 0.13550(18) 0.0788(2) 0.45457(10) 0.0641(5) Uani d . 1 1
H H12 0.1337 0.0028 0.4864 0.077 Uiso calc R 1 1
C C13 0.04130(16) 0.09075(17) 0.38380(9) 0.0534(4) Uani d . 1 1
H H13 -0.0250 0.0236 0.3683 0.064 Uiso calc R 1 1
C C14 0.14196(13) 0.19692(15) 0.17171(8) 0.0423(3) Uani d . 1 1
C C15 0.26477(13) 0.20331(15) 0.14345(9) 0.0453(3) Uani d . 1 1
C C16 0.25771(14) 0.16839(14) 0.06570(9) 0.0452(3) Uani d . 1 1
C C17 0.13610(17) 0.13546(16) 0.00976(9) 0.0524(4) Uani d . 1 1
H H17 0.0561 0.1393 0.0233 0.063 Uiso calc R 1 1
C C18 0.1356(2) 0.09810(19) -0.06394(10) 0.0701(5) Uani d . 1 1
H H18 0.0556 0.0751 -0.1004 0.084 Uiso calc R 1 1
C C19 0.2565(3) 0.0944(2) -0.08489(13) 0.0841(7) Uani d . 1 1
H H19 0.2556 0.0689 -0.1353 0.101 Uiso calc R 1 1
C C20 0.3734(3) 0.1272(2) -0.03286(14) 0.0783(6) Uani d . 1 1
H H20 0.4520 0.1247 -0.0480 0.094 Uiso calc R 1 1
C C21 0.37831(17) 0.16475(16) 0.04334(11) 0.0579(4) Uani d . 1 1
C C22 0.49996(17) 0.1967(2) 0.10048(15) 0.0723(6) Uani d . 1 1
H H22 0.5797 0.1944 0.0867 0.087 Uiso calc R 1 1
C C23 0.50251(17) 0.2301(2) 0.17366(14) 0.0743(6) Uani d . 1 1
H H23 0.5835 0.2503 0.2099 0.089 Uiso calc R 1 1
C C24 0.38446(16) 0.2346(2) 0.19557(11) 0.0646(5) Uani d . 1 1
H H24 0.3870 0.2592 0.2463 0.078 Uiso calc R 1 1
O O1 -0.16245(11) 0.14676(16) 0.24595(7) 0.0731(4) Uani d . 1 1
O O2 0.11301(12) 0.08900(12) 0.19794(7) 0.0604(3) Uani d . 1 1

loop_
_atom_site_aniso_label
_atom_site_aniso_U_11
_atom_site_aniso_U_22
_atom_site_aniso_U_33
_atom_site_aniso_U_12
_atom_site_aniso_U_13
_atom_site_aniso_U_23
C1 0.0423(7) 0.0617(10) 0.0521(8) 0.0068(7) 0.0164(6) -0.0069(7)
C2 0.0572(9) 0.0518(10) 0.0615(9) 0.0156(7) 0.0124(7) -0.0009(7)
C3 0.0655(10) 0.0477(9) 0.0583(9) 0.0072(7) 0.0172(8) 0.0105(7)
C4 0.0507(8) 0.0525(9) 0.0517(8) 0.0047(7) 0.0218(7) 0.0079(7)
C5 0.0373(6) 0.0465(8) 0.0399(7) 0.0021(6) 0.0120(5) 0.0020(6)
C6 0.0360(6) 0.0502(8) 0.0388(7) -0.0014(6) 0.0103(5) -0.0032(6)
C7 0.0365(6) 0.0554(9) 0.0476(8) -0.0056(6) 0.0185(6) -0.0028(6)
C8 0.0412(7) 0.0426(8) 0.0425(7) -0.0005(6) 0.0200(6) -0.0029(6)
C9 0.0515(8) 0.0450(8) 0.0476(8) -0.0047(6) 0.0131(6) 0.0007(6)
C10 0.0584(9) 0.0552(10) 0.0583(9) -0.0065(8) 0.0038(7) -0.0067(8)
C11 0.0658(10) 0.0691(12) 0.0497(9) 0.0113(9) 0.0062(8) 0.0034(8)
C12 0.0744(11) 0.0610(11) 0.0599(10) 0.0090(9) 0.0238(8) 0.0186(8)
C13 0.0558(8) 0.0488(9) 0.0608(9) -0.0050(7) 0.0246(7) 0.0036(7)
C14 0.0434(7) 0.0462(8) 0.0394(7) 0.0016(6) 0.0153(6) 0.0020(6)
C15 0.0395(7) 0.0442(8) 0.0551(8) 0.0067(6) 0.0178(6) 0.0075(6)
C16 0.0506(8) 0.0354(7) 0.0574(8) 0.0096(6) 0.0281(7) 0.0095(6)
C17 0.0641(9) 0.0451(8) 0.0517(8) 0.0049(7) 0.0221(7) 0.0061(7)
C18 0.1059(15) 0.0519(10) 0.0538(9) 0.0014(10) 0.0243(10) 0.0047(8)
C19 0.149(2) 0.0582(12) 0.0668(12) 0.0200(13) 0.0655(14) 0.0093(9)
C20 0.1069(16) 0.0585(12) 0.0952(15) 0.0211(11) 0.0707(14) 0.0163(10)
C21 0.0665(10) 0.0403(8) 0.0830(11) 0.0154(7) 0.0474(9) 0.0164(8)
C22 0.0474(9) 0.0612(11) 0.1210(17) 0.0115(8) 0.0445(10) 0.0251(11)
C23 0.0413(8) 0.0803(14) 0.0990(15) 0.0006(9) 0.0156(9) 0.0176(11)
C24 0.0485(8) 0.0747(12) 0.0677(11) 0.0003(8) 0.0114(8) 0.0080(9)
O1 0.0483(6) 0.0960(10) 0.0732(8) -0.0269(6) 0.0139(5) 0.0079(7)
O2 0.0730(7) 0.0453(6) 0.0755(7) 0.0027(5) 0.0415(6) 0.0069(5)

loop_
_atom_type_symbol
_atom_type_description
_atom_type_scat_dispersion_real
_atom_type_scat_dispersion_imag
_atom_type_scat_source
C C 0.0033 0.0016 'International Tables Vol C Tables 4.2.6.8 and 6.1.1.4'
H H 0.0000 0.0000 'International Tables Vol C Tables 4.2.6.8 and 6.1.1.4'
O O 0.0106 0.0060 'International Tables Vol C Tables 4.2.6.8 and 6.1.1.4'

loop_
_geom_angle_atom_site_label_1
_geom_angle_atom_site_label_2
_geom_angle_atom_site_label_3
_geom_angle
C2 C1 C6 120.92(14)
C2 C1 H1 119.5
C6 C1 H1 119.5
C1 C2 C3 120.22(14)
C1 C2 H2 119.9
C3 C2 H2 119.9
C4 C3 C2 119.82(15)
C4 C3 H3 120.1
C2 C3 H3 120.1
C3 C4 C5 120.67(14)
C3 C4 H4 119.7
C5 C4 H4 119.7
C4 C5 C6 119.25(13)
C4 C5 C14 120.77(12)
C6 C5 C14 119.89(12)
C1 C6 C5 119.07(14)
C1 C6 C7 117.76(12)
C5 C6 C7 123.08(12)
O1 C7 C8 121.65(14)
O1 C7 C6 120.12(13)
C8 C7 C6 117.94(11)
C9 C8 C13 119.01(14)
C9 C8 C7 121.67(13)
C13 C8 C7 119.28(13)
C10 C9 C8 120.02(15)
C10 C9 H9 120.0
C8 C9 H9 120.0
C11 C10 C9 120.49(16)
C11 C10 H10 119.8
C9 C10 H10 119.8
C10 C11 C12 119.83(16)
C10 C11 H11 120.1
C12 C11 H11 120.1
C11 C12 C13 120.28(16)
C11 C12 H12 119.9
C13 C12 H12 119.9
C12 C13 C8 120.36(15)
C12 C13 H13 119.8
C8 C13 H13 119.8
O2 C14 C5 121.13(12)
O2 C14 C15 119.47(13)
C5 C14 C15 119.40(12)
C24 C15 C16 120.76(14)
C24 C15 C14 118.79(14)
C16 C15 C14 120.31(13)
C15 C16 C17 122.72(13)
C15 C16 C21 118.30(14)
C17 C16 C21 118.98(14)
C18 C17 C16 120.26(16)
C18 C17 H17 119.9
C16 C17 H17 119.9
C17 C18 C19 119.9(2)
C17 C18 H18 120.1
C19 C18 H18 120.1
C20 C19 C18 120.89(18)
C20 C19 H19 119.6
C18 C19 H19 119.6
C19 C20 C21 120.97(18)
C19 C20 H20 119.5
C21 C20 H20 119.5
C20 C21 C16 119.00(19)
C20 C21 C22 122.68(17)
C16 C21 C22 118.31(16)
C23 C22 C21 121.63(15)
C23 C22 H22 119.2
C21 C22 H22 119.2
C22 C23 C24 120.17(18)
C22 C23 H23 119.9
C24 C23 H23 119.9
C15 C24 C23 120.82(18)
C15 C24 H24 119.6
C23 C24 H24 119.6

loop_
_geom_bond_atom_site_label_1
_geom_bond_atom_site_label_2
_geom_bond_distance
C1 C2 1.374(2)
C1 C6 1.379(2)
C1 H1 0.9300
C2 C3 1.375(2)
C2 H2 0.9300
C3 C4 1.377(2)
C3 H3 0.9300
C4 C5 1.385(2)
C4 H4 0.9300
C5 C6 1.4039(18)
C5 C14 1.479(2)
C6 C7 1.499(2)
C7 O1 1.2101(17)
C7 C8 1.486(2)
C8 C9 1.382(2)
C8 C13 1.387(2)
C9 C10 1.378(2)
C9 H9 0.9300
C10 C11 1.370(3)
C10 H10 0.9300
C11 C12 1.371(3)
C11 H11 0.9300
C12 C13 1.372(2)
C12 H12 0.9300
C13 H13 0.9300
C14 O2 1.2110(17)
C14 C15 1.5001(18)
C15 C24 1.366(2)
C15 C16 1.410(2)
C16 C17 1.414(2)
C16 C21 1.420(2)
C17 C18 1.362(2)
C17 H17 0.9300
C18 C19 1.410(3)
C18 H18 0.9300
C19 C20 1.347(3)
C19 H19 0.9300
C20 C21 1.395(3)
C20 H20 0.9300
C21 C22 1.422(3)
C22 C23 1.338(3)
C22 H22 0.9300
C23 C24 1.390(2)
C23 H23 0.9300
C24 H24 0.9300

loop_
_geom_hbond_atom_site_label_D
_geom_hbond_atom_site_label_H
_geom_hbond_atom_site_label_A
_geom_hbond_site_symmetry_A
_geom_hbond_distance_DH
_geom_hbond_distance_HA
_geom_hbond_distance_DA
_geom_hbond_angle_DHA
C11 H11 Cg1 4_555 0.93 2.71 3.618(19) 162.6
C20 H20 Cg2 4_554 0.93 2.85 3.67(3) 140.5

loop_
_geom_torsion_atom_site_label_1
_geom_torsion_atom_site_label_2
_geom_torsion_atom_site_label_3
_geom_torsion_atom_site_label_4
_geom_torsion
C6 C1 C2 C3 -1.1(2)
C1 C2 C3 C4 1.3(3)
C2 C3 C4 C5 0.2(2)
C3 C4 C5 C6 -1.9(2)
C3 C4 C5 C14 174.57(14)
C2 C1 C6 C5 -0.6(2)
C2 C1 C6 C7 176.10(14)
C4 C5 C6 C1 2.1(2)
C14 C5 C6 C1 -174.38(13)
C4 C5 C6 C7 -174.44(13)
C14 C5 C6 C7 9.1(2)
C1 C6 C7 O1 64.4(2)
C5 C6 C7 O1 -118.96(16)
C1 C6 C7 C8 -109.45(15)
C5 C6 C7 C8 67.15(18)
O1 C7 C8 C9 -163.01(15)
C6 C7 C8 C9 10.8(2)
O1 C7 C8 C13 14.4(2)
C6 C7 C8 C13 -171.76(13)
C13 C8 C9 C10 0.3(2)
C7 C8 C9 C10 177.73(14)
C8 C9 C10 C11 0.2(2)
C9 C10 C11 C12 0.1(3)
C10 C11 C12 C13 -0.7(3)
C11 C12 C13 C8 1.2(3)
C9 C8 C13 C12 -0.9(2)
C7 C8 C13 C12 -178.45(14)
C4 C5 C14 O2 -165.07(14)
C6 C5 C14 O2 11.4(2)
C4 C5 C14 C15 14.2(2)
C6 C5 C14 C15 -169.37(12)
O2 C14 C15 C24 -87.50(19)
C5 C14 C15 C24 93.24(17)
O2 C14 C15 C16 88.28(18)
C5 C14 C15 C16 -90.98(17)
C24 C15 C16 C17 -179.91(15)
C14 C15 C16 C17 4.4(2)
C24 C15 C16 C21 0.9(2)
C14 C15 C16 C21 -174.84(13)
C15 C16 C17 C18 -177.89(15)
C21 C16 C17 C18 1.3(2)
C16 C17 C18 C19 -1.0(3)
C17 C18 C19 C20 0.1(3)
C18 C19 C20 C21 0.5(3)
C19 C20 C21 C16 -0.1(3)
C19 C20 C21 C22 178.40(18)
C15 C16 C21 C20 178.49(15)
C17 C16 C21 C20 -0.8(2)
C15 C16 C21 C22 -0.1(2)
C17 C16 C21 C22 -179.36(14)
C20 C21 C22 C23 -178.77(18)
C16 C21 C22 C23 -0.2(3)
C21 C22 C23 C24 -0.2(3)
C16 C15 C24 C23 -1.3(3)
C14 C15 C24 C23 174.46(16)
C22 C23 C24 C15 1.0(3)

loop_
_cod_related_entry_id
_cod_related_entry_database
_cod_related_entry_code
1 ChemSpider 30658033
